data_7239388
loop_
_publ_author_name
'Mugnaini, Claudia'
'Pedani, Valentina'
'Giunta, Daniela'
'Sechi, Barbara'
'Solinas, Maurizio'
'Casti, Alberto'
'Castelli, Maria Paola'
'Giorgi, Gianluca'
'Corelli, Federico'

_publ_section_title
;
 Synthesis, structural properties, and pharmacological evaluation of
 2-(acylamino)thiophene-3-carboxamides and analogues thereof
;
_journal_issue 4
_journal_name_full 'RSC Adv.'
_journal_page_first 1782
_journal_paper_doi 10.1039/C3RA45546G
_journal_volume 4
_journal_year 2014
_chemical_formula_moiety 'C12 H7 Cl N2 O2, C H4 O'
_chemical_formula_sum 'C13 H11 Cl N2 O3'
_chemical_formula_weight 278.69
_chemical_name_systematic
;
2-(4-chlorophenyl)pyrrolo[3,2-d][1,3]oxazin-4(5H)-one
x methanol
;
_space_group_crystal_system monoclinic
_space_group_IT_number 14
_space_group_name_Hall '-P 2yn'
_space_group_name_H-M_alt 'P 1 21/n 1'
_atom_sites_solution_hydrogens mixed
_audit_creation_method SHELXL-2013
_cell_angle_alpha 90
_cell_angle_beta 99.223(14)
_cell_angle_gamma 90
_cell_formula_units_Z 4
_cell_length_a 14.3353(18)
_cell_length_b 3.7996(5)
_cell_length_c 22.573(4)
_cell_measurement_reflns_used 467
_cell_measurement_temperature 293(2)
_cell_measurement_theta_max 28.9890
_cell_measurement_theta_min 2.1334
_cell_volume 1213.6(3)
_computing_cell_refinement
;
CrysAlisPro, Oxford Diffraction Ltd.,
Version 1.171.33.42 (release 29-05-2009 CrysAlis171 .NET)
(compiled May 29 2009,17:40:42)
;
_computing_data_collection
;
CrysAlisPro, Oxford Diffraction Ltd.,
Version 1.171.33.42 (release 29-05-2009 CrysAlis171 .NET)
(compiled May 29 2009,17:40:42)
;
_computing_data_reduction
;
CrysAlisPro, Oxford Diffraction Ltd.,
Version 1.171.33.42 (release 29-05-2009 CrysAlis171 .NET)
(compiled May 29 2009,17:40:42)
;
_computing_molecular_graphics 'Ortep-3 for Windows (Farrugia,1997)'
_computing_publication_material 'WinGX publication routines (Farrugia, 1999)'
_computing_structure_refinement 'SHELXL-2013 (Sheldrick, 2013)'
_diffrn_ambient_temperature 293(2)
_diffrn_detector_area_resol_mean 16.0827
_diffrn_measured_fraction_theta_full 0.997
_diffrn_measured_fraction_theta_max 0.849
_diffrn_measurement_device_type 'Xcalibur, Sapphire3'
_diffrn_measurement_method '\w scans'
_diffrn_radiation_monochromator graphite
_diffrn_radiation_source 'fine-focus sealed tube'
_diffrn_radiation_type MoK\a
_diffrn_radiation_wavelength 0.71073
_diffrn_reflns_av_R_equivalents 0.0957
_diffrn_reflns_av_unetI/netI 0.4852
_diffrn_reflns_Laue_measured_fraction_full 0.997
_diffrn_reflns_Laue_measured_fraction_max 0.849
_diffrn_reflns_limit_h_max 19
_diffrn_reflns_limit_h_min -17
_diffrn_reflns_limit_k_max 4
_diffrn_reflns_limit_k_min -5
_diffrn_reflns_limit_l_max 29
_diffrn_reflns_limit_l_min -10
_diffrn_reflns_number 5042
_diffrn_reflns_point_group_measured_fraction_full 0.997
_diffrn_reflns_point_group_measured_fraction_max 0.849
_diffrn_reflns_theta_full 25.242
_diffrn_reflns_theta_max 29.053
_diffrn_reflns_theta_min 2.879
_exptl_absorpt_coefficient_mu 0.320
_exptl_absorpt_correction_T_max 1.00000
_exptl_absorpt_correction_T_min 0.41484
_exptl_absorpt_correction_type multi-scan
_exptl_absorpt_process_details
;
CrysAlisPro, Oxford Diffraction Ltd.,
Version 1.171.33.66 (release 28-04-2010 CrysAlis171 .NET)
(compiled Apr 28 2010,14:27:37)
Empirical absorption correction using spherical harmonics,
  implemented in SCALE3 ABSPACK scaling algorithm.
;
_exptl_crystal_colour colorless
_exptl_crystal_density_diffrn 1.525
_exptl_crystal_density_method 'not measured'
_exptl_crystal_description prism
_exptl_crystal_F_000 576
_exptl_crystal_size_max 0.4
_exptl_crystal_size_mid 0.3
_exptl_crystal_size_min 0.2
_refine_diff_density_max 0.180
_refine_diff_density_min -0.160
_refine_diff_density_rms 0.039
_refine_ls_extinction_coef 0.0030(3)
_refine_ls_extinction_expression Fc^*^=kFc[1+0.001xFc^2^\l^3^/sin(2\q)]^-1/4^
_refine_ls_extinction_method SHELXL
_refine_ls_goodness_of_fit_ref 0.591
_refine_ls_hydrogen_treatment mixed
_refine_ls_matrix_type full
_refine_ls_number_parameters 201
_refine_ls_number_reflns 2755
_refine_ls_number_restraints 34
_refine_ls_restrained_S_all 0.589
_refine_ls_R_factor_all 0.3125
_refine_ls_R_factor_gt 0.0464
_refine_ls_shift/su_max 0.084
_refine_ls_shift/su_mean 0.109
_refine_ls_structure_factor_coef Fsqd
_refine_ls_weighting_details 'w=1/[\s^2^(Fo^2^)] where P=(Fo^2^+2Fc^2^)/3'
_refine_ls_weighting_scheme calc
_refine_ls_wR_factor_gt 0.0287
_refine_ls_wR_factor_ref 0.0459
_reflns_Friedel_coverage 0.000
_reflns_number_gt 508
_reflns_number_total 2755
_reflns_threshold_expression 'I > 2\s(I)'
_cod_data_source_file c3ra45546g.txt
_cod_data_source_block pyrroxa
_cod_original_sg_symbol_H-M 'P 21/n'
_cod_database_code 7239388
_shelx_space_group_comment
;
The symmetry employed for this shelxl refinement is uniquely defined
by the following loop, which should always be used as a source of
symmetry information in preference to the above space-group names.
They are only intended as comments.
;

loop_
_space_group_symop_operation_xyz
'x, y, z'
'-x+1/2, y+1/2, -z+1/2'
'-x, -y, -z'
'x-1/2, -y-1/2, z-1/2'

loop_
_atom_site_label
_atom_site_type_symbol
_atom_site_fract_x
_atom_site_fract_y
_atom_site_fract_z
_atom_site_U_iso_or_equiv
_atom_site_adp_type
_atom_site_occupancy
_atom_site_site_symmetry_order
_atom_site_calc_flag
_atom_site_refinement_flags_posn
_atom_site_refinement_flags_adp
_atom_site_refinement_flags_occupancy
_atom_site_disorder_assembly
_atom_site_disorder_group
N1 N 1.1968(3) 0.4118(11) 0.5123(2) 0.0500(13) Uani 1 1 d . . . . .
C2 C 1.1903(3) 0.4883(14) 0.4564(3) 0.0445(16) Uani 1 1 d . . . . .
O3 O 1.2571(2) 0.6578(7) 0.42957(15) 0.0501(11) Uani 1 1 d . . . . .
C4 C 1.3453(4) 0.7638(14) 0.4618(3) 0.0461(17) Uani 1 1 d . . . . .
O4 O 1.3978(3) 0.9165(9) 0.43400(17) 0.0739(14) Uani 1 1 d . . . . .
C5 C 1.3538(4) 0.6854(13) 0.5232(3) 0.0490(18) Uani 1 1 d . . . . .
N6 N 1.4273(3) 0.7462(13) 0.5693(3) 0.0592(16) Uani 1 1 d . . . . .
H6 H 1.476(4) 0.907(11) 0.560(2) 0.09(2) Uiso 1 1 d . . . . .
C7 C 1.4008(4) 0.6248(13) 0.6216(3) 0.0623(18) Uani 1 1 d . . . . .
H7 H 1.4375 0.6346 0.6595 0.075 Uiso 1 1 calc R U . . .
C8 C 1.3107(4) 0.4859(15) 0.6086(3) 0.0666(18) Uani 1 1 d . . . . .
H8 H 1.2759 0.3885 0.6359 0.042(17) Uiso 1 1 calc R . . . .
C9 C 1.2820(4) 0.5182(14) 0.5479(3) 0.0452(16) Uani 1 1 d . . . . .
C1' C 1.1057(3) 0.3898(13) 0.4133(3) 0.0415(15) Uani 1 1 d . . . . .
C2' C 1.0286(4) 0.2499(10) 0.4342(2) 0.0495(17) Uani 1 1 d . . . . .
H2' H 1.0295 0.2211 0.4752 0.059 Uiso 1 1 calc R U . . .
C3' C 0.9500(3) 0.1526(12) 0.3942(3) 0.0500(17) Uani 1 1 d . . . . .
H3' H 0.8981 0.0551 0.4082 0.060 Uiso 1 1 calc R U . . .
C4' C 0.9479(4) 0.1994(12) 0.3335(3) 0.0530(18) Uani 1 1 d . . . . .
Cl1 Cl 0.84889(9) 0.0669(3) 0.28314(7) 0.0733(6) Uani 1 1 d . . . . .
C5' C 1.0235(4) 0.3418(13) 0.3111(2) 0.0629(19) Uani 1 1 d . . . . .
H5' H 1.0215 0.3725 0.2701 0.075 Uiso 1 1 calc R U . . .
C6' C 1.1032(4) 0.4388(14) 0.3519(3) 0.0596(17) Uani 1 1 d . . . . .
H6' H 1.1551 0.5367 0.3380 0.072 Uiso 1 1 calc R U . . .
C10A C 1.376(3) 1.095(7) 0.3062(17) 0.320(18) Uani 0.55(2) 1 d D U P A 1
H10A H 1.3574 1.2506 0.2729 0.479 Uiso 0.55(2) 1 calc R U P A 1
H10B H 1.4430 1.0638 0.3125 0.479 Uiso 0.55(2) 1 calc R U P A 1
H10C H 1.3569 1.1933 0.3416 0.479 Uiso 0.55(2) 1 calc R U P A 1
O11A O 1.330(2) 0.756(7) 0.2934(13) 0.36(2) Uani 0.55(2) 1 d D U P A 1
H11A H 1.2937 0.7198 0.3174 0.534 Uiso 0.55(2) 1 calc R U P A 1
C10B C 1.341(3) 1.194(13) 0.3072(18) 0.31(2) Uani 0.45(2) 1 d D U P A 2
H10D H 1.3805 1.3861 0.3236 0.460 Uiso 0.45(2) 1 calc R U P A 2
H10E H 1.3791 1.0151 0.2931 0.460 Uiso 0.45(2) 1 calc R U P A 2
H10F H 1.3090 1.0980 0.3378 0.460 Uiso 0.45(2) 1 calc R U P A 2
O11B O 1.272(2) 1.320(16) 0.2578(12) 0.32(2) Uani 0.45(2) 1 d D U P A 2
H11B H 1.2836 1.2383 0.2262 0.476 Uiso 0.45(2) 1 calc R U P A 2

loop_
_atom_site_aniso_label
_atom_site_aniso_U_11
_atom_site_aniso_U_22
_atom_site_aniso_U_33
_atom_site_aniso_U_23
_atom_site_aniso_U_13
_atom_site_aniso_U_12
N1 0.043(3) 0.061(3) 0.048(3) 0.005(3) 0.014(3) -0.007(2)
C2 0.045(4) 0.030(4) 0.063(5) 0.011(4) 0.020(4) 0.002(3)
O3 0.046(2) 0.062(2) 0.044(3) 0.001(2) 0.009(2) -0.016(2)
C4 0.041(4) 0.047(4) 0.051(5) -0.008(4) 0.011(4) -0.002(3)
O4 0.060(3) 0.104(3) 0.062(3) 0.009(3) 0.020(2) -0.038(2)
C5 0.033(4) 0.055(4) 0.062(5) 0.008(4) 0.017(4) -0.004(3)
N6 0.040(3) 0.065(4) 0.071(5) 0.007(3) 0.008(4) -0.007(3)
C7 0.058(4) 0.078(5) 0.051(5) -0.002(4) 0.008(4) -0.010(4)
C8 0.059(4) 0.082(5) 0.061(5) 0.001(4) 0.017(4) -0.024(4)
C9 0.053(4) 0.045(4) 0.036(4) -0.009(4) 0.000(4) 0.002(3)
C1' 0.037(4) 0.048(4) 0.040(4) -0.004(4) 0.009(3) -0.003(3)
C2' 0.043(3) 0.051(4) 0.057(5) -0.006(3) 0.018(4) -0.011(3)
C3' 0.046(4) 0.062(4) 0.046(5) 0.000(4) 0.020(3) -0.007(3)
C4' 0.047(4) 0.050(4) 0.058(5) -0.012(4) -0.006(4) 0.004(3)
Cl1 0.0571(10) 0.0912(11) 0.0677(13) -0.0050(11) -0.0023(8) -0.0079(9)
C5' 0.059(4) 0.099(5) 0.034(4) 0.017(4) 0.020(4) -0.004(4)
C6' 0.041(4) 0.077(4) 0.063(5) 0.000(5) 0.017(4) 0.005(3)
C10A 0.22(3) 0.62(5) 0.16(2) -0.15(3) 0.129(19) -0.08(3)
O11A 0.31(3) 0.60(5) 0.20(3) -0.07(4) 0.18(2) -0.12(4)
C10B 0.18(3) 0.59(5) 0.19(3) -0.13(4) 0.13(2) 0.00(3)
O11B 0.24(4) 0.57(5) 0.18(3) -0.09(3) 0.15(2) 0.03(3)

loop_
_atom_type_symbol
_atom_type_description
_atom_type_scat_dispersion_real
_atom_type_scat_dispersion_imag
_atom_type_scat_source
C C 0.0033 0.0016 'International Tables Vol C Tables 4.2.6.8 and 6.1.1.4'
H H 0.0000 0.0000 'International Tables Vol C Tables 4.2.6.8 and 6.1.1.4'
O O 0.0106 0.0060 'International Tables Vol C Tables 4.2.6.8 and 6.1.1.4'
N N 0.0061 0.0033 'International Tables Vol C Tables 4.2.6.8 and 6.1.1.4'
Cl Cl 0.1484 0.1585 'International Tables Vol C Tables 4.2.6.8 and 6.1.1.4'

loop_
_geom_angle_atom_site_label_1
_geom_angle_atom_site_label_2
_geom_angle_atom_site_label_3
_geom_angle
C2 N1 C9 114.6(5)
N1 C2 O3 126.4(5)
N1 C2 C1' 120.9(5)
O3 C2 C1' 112.8(5)
C2 O3 C4 122.5(4)
O4 C4 C5 130.9(6)
O4 C4 O3 116.9(6)
C5 C4 O3 112.1(5)
N6 C5 C9 107.3(6)
N6 C5 C4 130.2(6)
C9 C5 C4 122.5(6)
C7 N6 C5 108.0(5)
C7 N6 H6 135(3)
C5 N6 H6 115(3)
N6 C7 C8 108.9(5)
N6 C7 H7 125.6
C8 C7 H7 125.6
C9 C8 C7 107.4(6)
C9 C8 H8 126.3
C7 C8 H8 126.3
C8 C9 C5 108.5(5)
C8 C9 N1 129.6(6)
C5 C9 N1 121.9(6)
C2' C1' C6' 119.9(5)
C2' C1' C2 119.5(5)
C6' C1' C2 120.5(5)
C1' C2' C3' 119.8(5)
C1' C2' H2' 120.1
C3' C2' H2' 120.1
C4' C3' C2' 120.2(5)
C4' C3' H3' 119.9
C2' C3' H3' 119.9
C3' C4' C5' 121.6(5)
C3' C4' Cl1 119.8(5)
C5' C4' Cl1 118.6(5)
C4' C5' C6' 118.0(5)
C4' C5' H5' 120.9
C6' C5' H5' 121.0
C1' C6' C5' 120.5(5)
C1' C6' H6' 119.8
C5' C6' H6' 119.7
O11A C10A H10A 110.2
O11A C10A H10B 108.6
H10A C10A H10B 109.4
O11A C10A H10C 110.0
H10A C10A H10C 109.3
H10B C10A H10C 109.3
C10A O11A H11A 111.8
O11B C10B H10D 109.4
O11B C10B H10E 109.4
H10D C10B H10E 109.4
O11B C10B H10F 109.8
H10D C10B H10F 109.4
H10E C10B H10F 109.4
C10B O11B H11B 111.9

loop_
_geom_bond_atom_site_label_1
_geom_bond_atom_site_label_2
_geom_bond_distance
N1 C2 1.285(5)
N1 C9 1.409(5)
C2 O3 1.373(5)
C2 C1' 1.476(6)
O3 C4 1.412(5)
C4 O4 1.203(6)
C4 C5 1.403(6)
C5 N6 1.378(7)
C5 C9 1.399(6)
N6 C7 1.376(6)
N6 H6 0.98(5)
C7 C8 1.383(6)
C7 H7 0.9300
C8 C9 1.372(6)
C8 H8 0.9300
C1' C2' 1.376(6)
C1' C6' 1.393(6)
C2' C3' 1.377(5)
C2' H2' 0.9300
C3' C4' 1.376(6)
C3' H3' 0.9300
C4' C5' 1.378(6)
C4' Cl1 1.745(5)
C5' C6' 1.398(6)
C5' H5' 0.9300
C6' H6' 0.9300
C10A O11A 1.4502(15)
C10A H10A 0.9612
C10A H10B 0.9612
C10A H10C 0.9612
O11A H11A 0.8422
C10B O11B 1.4501(12)
C10B H10D 0.9608
C10B H10E 0.9607
C10B H10F 0.9607
O11B H11B 0.8425

loop_
_geom_torsion_atom_site_label_1
_geom_torsion_atom_site_label_2
_geom_torsion_atom_site_label_3
_geom_torsion_atom_site_label_4
_geom_torsion
C9 N1 C2 O3 0.2(8)
C9 N1 C2 C1' 179.2(5)
N1 C2 O3 C4 1.6(8)
C1' C2 O3 C4 -177.5(4)
C2 O3 C4 O4 -178.6(5)
C2 O3 C4 C5 -1.9(6)
O4 C4 C5 N6 -3.6(10)
O3 C4 C5 N6 -179.7(5)
O4 C4 C5 C9 176.7(6)
O3 C4 C5 C9 0.6(7)
C9 C5 N6 C7 -1.1(6)
C4 C5 N6 C7 179.2(6)
C5 N6 C7 C8 0.2(6)
N6 C7 C8 C9 0.7(7)
C7 C8 C9 C5 -1.3(6)
C7 C8 C9 N1 178.8(5)
N6 C5 C9 C8 1.5(6)
C4 C5 C9 C8 -178.7(5)
N6 C5 C9 N1 -178.6(4)
C4 C5 C9 N1 1.1(8)
C2 N1 C9 C8 178.3(6)
C2 N1 C9 C5 -1.5(7)
N1 C2 C1' C2' 7.3(8)
O3 C2 C1' C2' -173.5(4)
N1 C2 C1' C6' -172.9(6)
O3 C2 C1' C6' 6.2(7)
C6' C1' C2' C3' 1.2(8)
C2 C1' C2' C3' -179.0(4)
C1' C2' C3' C4' -0.9(7)
C2' C3' C4' C5' 0.2(8)
C2' C3' C4' Cl1 178.7(4)
C3' C4' C5' C6' 0.0(8)
Cl1 C4' C5' C6' -178.5(4)
C2' C1' C6' C5' -1.0(8)
C2 C1' C6' C5' 179.3(5)
C4' C5' C6' C1' 0.4(8)
